data_2239978
loop_
_publ_author_name
'El-Hiti, Gamal A.'
'Smith, Keith'
'Hegazy, Amany S.'
'Ajarim, Mansour D.'
'Kariuki, Benson M.'

_publ_section_title
;
 Crystal structure of
 2-[4-(methylsulfanyl)quinazolin-2-yl]-1-phenylethanol
;
_journal_issue 10
_journal_name_full 'Acta Crystallographica Section E'
_journal_page_first o1101
_journal_paper_doi 10.1107/S1600536814019990
_journal_volume 70
_journal_year 2014
_chemical_formula_iupac 'C17 H16 N2 O S'
_chemical_formula_moiety 'C17 H16 N2 O S'
_chemical_formula_sum 'C17 H16 N2 O S'
_chemical_formula_weight 296.38
_chemical_name_systematic
;
2-[4-(Methylsulfanyl)quinazolin-2-yl]-1-phenylethanol
;
_space_group_crystal_system monoclinic
_space_group_IT_number 14
_space_group_name_Hall '-P 2yn'
_space_group_name_H-M_alt 'P 1 21/n 1'
_symmetry_space_group_name_Hall '-P 2yn'
_symmetry_space_group_name_H-M 'P 1 21/n 1'
_atom_sites_solution_hydrogens geom
_audit_creation_method SHELXL-2013
_cell_angle_alpha 90
_cell_angle_beta 101.138(2)
_cell_angle_gamma 90
_cell_formula_units_Z 4
_cell_length_a 15.6142(3)
_cell_length_b 5.61420(10)
_cell_length_c 17.2355(3)
_cell_measurement_reflns_used 5816
_cell_measurement_temperature 293(2)
_cell_measurement_theta_max 73.739
_cell_measurement_theta_min 3.479
_cell_volume 1482.43(5)
_computing_cell_refinement 'CrysAlis PRO (Agilent, 2014)'
_computing_data_collection 'CrysAlis PRO (Agilent, 2014)'
_computing_data_reduction 'CrysAlis PRO (Agilent, 2014)'
_computing_molecular_graphics
;
Mercury (Macrae <i>et al.</i> 2006), ORTEP-3 for Windows (Farrugia,
2012) and <i>CHEMDRAW Ultra</i> (Cambridge Soft, 2001)
;
_computing_publication_material 'publCIF, (Westrip, 2010)'
_computing_structure_refinement 'SHELXL2013 (Sheldrick, 2008)'
_computing_structure_solution 'SHELXL2013 (Sheldrick, 2008)'
_diffrn_ambient_temperature 293(2)
_diffrn_measured_fraction_theta_full 0.998
_diffrn_measured_fraction_theta_max 0.982
_diffrn_measurement_device_type 'Agilent SuperNova (Dual, Cu at 0, Atlas)'
_diffrn_measurement_method '\w scans'
_diffrn_radiation_type CuK\a
_diffrn_radiation_wavelength 1.54184
_diffrn_reflns_av_R_equivalents 0.0144
_diffrn_reflns_limit_h_max 19
_diffrn_reflns_limit_h_min -19
_diffrn_reflns_limit_k_max 6
_diffrn_reflns_limit_k_min -6
_diffrn_reflns_limit_l_max 21
_diffrn_reflns_limit_l_min -11
_diffrn_reflns_number 9606
_diffrn_reflns_theta_full 67.684
_diffrn_reflns_theta_max 74.013
_diffrn_reflns_theta_min 3.499
_diffrn_standards_decay_% 0
_diffrn_standards_interval_count 0
_diffrn_standards_number 0
_exptl_absorpt_coefficient_mu 1.932
_exptl_absorpt_correction_T_max 1.0000
_exptl_absorpt_correction_T_min 0.86674
_exptl_absorpt_correction_type multi-scan
_exptl_absorpt_process_details
;
(CrysAlis PRO; Agilent, 2014)
;
_exptl_crystal_colour colourless
_exptl_crystal_density_diffrn 1.328
_exptl_crystal_description block
_exptl_crystal_F_000 624
_exptl_crystal_size_max 0.320
_exptl_crystal_size_mid 0.190
_exptl_crystal_size_min 0.140
_refine_diff_density_max 0.160
_refine_diff_density_min -0.283
_refine_ls_extinction_method none
_refine_ls_goodness_of_fit_ref 1.064
_refine_ls_hydrogen_treatment constr
_refine_ls_matrix_type full
_refine_ls_number_parameters 192
_refine_ls_number_reflns 2938
_refine_ls_number_restraints 0
_refine_ls_restrained_S_all 1.064
_refine_ls_R_factor_all 0.0350
_refine_ls_R_factor_gt 0.0322
_refine_ls_shift/su_max 0.001
_refine_ls_shift/su_mean 0.000
_refine_ls_structure_factor_coef Fsqd
_refine_ls_weighting_details 'w=1/[\s^2^(Fo^2^)+(0.0507P)^2^+0.2343P] where P=(Fo^2^+2Fc^2^)/3'
_refine_ls_weighting_scheme calc
_refine_ls_wR_factor_gt 0.0908
_refine_ls_wR_factor_ref 0.0939
_reflns_number_gt 2688
_reflns_number_total 2938
_reflns_threshold_expression I>2\s(I)
_cod_data_source_file gg2141sup1.cif
_cod_data_source_block I
_cod_database_code 2239978
_cod_database_fobs_code 2239978
_shelx_space_group_comment
;
The symmetry employed for this shelxl refinement is uniquely defined
by the following loop, which should always be used as a source of
symmetry information in preference to the above space-group names.
They are only intended as comments.
;
_shelx_estimated_absorpt_t_min 0.577
_shelx_estimated_absorpt_t_max 0.774
_shelxl_version_number .2013

loop_
_space_group_symop_operation_xyz
'x, y, z'
'-x+1/2, y+1/2, -z+1/2'
'-x, -y, -z'
'x-1/2, -y-1/2, z-1/2'

loop_
_atom_site_type_symbol
_atom_site_label
_atom_site_fract_x
_atom_site_fract_y
_atom_site_fract_z
_atom_site_U_iso_or_equiv
_atom_site_adp_type
_atom_site_calc_flag
_atom_site_occupancy
C C1 0.67633(8) 0.0261(2) 0.10297(7) 0.0458(3) Uani d 1
C C2 0.68632(8) -0.1600(2) 0.04845(7) 0.0450(3) Uani d 1
C C3 0.62090(9) -0.3225(3) 0.01440(8) 0.0553(3) Uani d 1
H H3 0.5652 -0.3110 0.0258 0.066 Uiso calc 1
C C4 0.63923(10) -0.4967(3) -0.03523(9) 0.0601(4) Uani d 1
H H4 0.5961 -0.6048 -0.0569 0.072 Uiso calc 1
C C5 0.72249(10) -0.5136(3) -0.05366(8) 0.0569(3) Uani d 1
H H5 0.7342 -0.6336 -0.0873 0.068 Uiso calc 1
C C6 0.78660(9) -0.3561(3) -0.02273(8) 0.0523(3) Uani d 1
H H6 0.8413 -0.3669 -0.0363 0.063 Uiso calc 1
C C7 0.76994(8) -0.1775(2) 0.02961(7) 0.0444(3) Uani d 1
C C8 0.81859(8) 0.1354(2) 0.11131(7) 0.0445(3) Uani d 1
C C9 0.59215(12) 0.3019(3) 0.19721(11) 0.0734(5) Uani d 1
H H9A 0.6392 0.2626 0.2400 0.110 Uiso calc 1
H H9B 0.5401 0.3312 0.2176 0.110 Uiso calc 1
H H9C 0.6070 0.4421 0.1708 0.110 Uiso calc 1
C C10 0.88942(8) 0.3057(2) 0.14745(8) 0.0479(3) Uani d 1
H H10A 0.8870 0.3261 0.2029 0.058 Uiso calc 1
H H10B 0.8775 0.4595 0.1220 0.058 Uiso calc 1
C C11 0.98167(8) 0.2298(2) 0.14133(7) 0.0429(3) Uani d 1
H H11 0.9941 0.0764 0.1683 0.051 Uiso calc 1
C C12 1.04767(8) 0.4094(2) 0.18105(7) 0.0414(3) Uani d 1
C C13 1.06970(9) 0.6065(2) 0.14024(8) 0.0483(3) Uani d 1
H H13 1.0441 0.6280 0.0873 0.058 Uiso calc 1
C C14 1.12977(9) 0.7713(2) 0.17802(9) 0.0538(3) Uani d 1
H H14 1.1449 0.9011 0.1499 0.065 Uiso calc 1
C C15 1.16716(9) 0.7448(2) 0.25659(9) 0.0544(3) Uani d 1
H H15 1.2075 0.8556 0.2815 0.065 Uiso calc 1
C C16 1.14426(9) 0.5519(3) 0.29825(8) 0.0541(3) Uani d 1
H H16 1.1681 0.5350 0.3517 0.065 Uiso calc 1
C C17 1.08585(8) 0.3841(2) 0.26030(8) 0.0477(3) Uani d 1
H H17 1.0720 0.2526 0.2883 0.057 Uiso calc 1
N N1 0.83603(7) -0.0253(2) 0.06177(6) 0.0475(3) Uani d 1
N N2 0.74020(7) 0.1686(2) 0.13399(6) 0.0475(3) Uani d 1
O O1 0.99198(7) 0.2036(2) 0.06187(6) 0.0606(3) Uani d 1
H H1 0.9563 0.1070 0.0393 0.091 Uiso calc 1
S S1 0.57374(2) 0.05921(7) 0.12865(2) 0.06185(14) Uani d 1

loop_
_atom_site_aniso_label
_atom_site_aniso_U_11
_atom_site_aniso_U_22
_atom_site_aniso_U_33
_atom_site_aniso_U_12
_atom_site_aniso_U_13
_atom_site_aniso_U_23
C1 0.0408(6) 0.0551(7) 0.0426(6) 0.0077(5) 0.0110(5) 0.0052(5)
C2 0.0415(6) 0.0531(7) 0.0399(6) 0.0044(5) 0.0071(5) 0.0040(5)
C3 0.0463(7) 0.0683(9) 0.0517(7) -0.0049(6) 0.0101(6) -0.0006(6)
C4 0.0609(8) 0.0649(8) 0.0529(8) -0.0122(7) 0.0070(6) -0.0060(6)
C5 0.0654(9) 0.0565(8) 0.0487(7) 0.0011(7) 0.0105(6) -0.0077(6)
C6 0.0504(7) 0.0597(8) 0.0474(7) 0.0065(6) 0.0107(5) -0.0063(6)
C7 0.0414(6) 0.0508(7) 0.0405(6) 0.0059(5) 0.0065(5) 0.0007(5)
C8 0.0398(6) 0.0514(7) 0.0418(6) 0.0076(5) 0.0072(5) -0.0004(5)
C9 0.0777(11) 0.0691(10) 0.0845(11) 0.0061(8) 0.0435(9) -0.0105(8)
C10 0.0431(6) 0.0510(7) 0.0492(7) 0.0052(5) 0.0078(5) -0.0062(5)
C11 0.0433(6) 0.0459(6) 0.0410(6) 0.0028(5) 0.0123(5) 0.0009(5)
C12 0.0376(6) 0.0434(6) 0.0451(6) 0.0061(5) 0.0129(5) -0.0006(5)
C13 0.0508(7) 0.0475(7) 0.0482(6) 0.0057(5) 0.0139(5) 0.0037(5)
C14 0.0538(7) 0.0434(6) 0.0691(8) 0.0010(6) 0.0244(6) 0.0017(6)
C15 0.0451(7) 0.0510(7) 0.0677(8) -0.0014(6) 0.0123(6) -0.0110(6)
C16 0.0479(7) 0.0604(8) 0.0517(7) 0.0045(6) 0.0038(6) -0.0037(6)
C17 0.0468(6) 0.0489(7) 0.0477(6) 0.0037(5) 0.0098(5) 0.0039(5)
N1 0.0390(5) 0.0554(6) 0.0482(5) 0.0046(4) 0.0084(4) -0.0067(5)
N2 0.0429(5) 0.0546(6) 0.0462(5) 0.0072(5) 0.0116(4) -0.0021(5)
O1 0.0655(6) 0.0740(7) 0.0477(5) -0.0177(5) 0.0247(4) -0.0148(5)
S1 0.0459(2) 0.0755(3) 0.0698(2) 0.00317(16) 0.02499(17) -0.00692(17)

loop_
_atom_type_symbol
_atom_type_description
_atom_type_scat_dispersion_real
_atom_type_scat_dispersion_imag
_atom_type_scat_source
C C 0.0181 0.0091 'International Tables Vol C Tables 4.2.6.8 and 6.1.1.4'
H H 0.0000 0.0000 'International Tables Vol C Tables 4.2.6.8 and 6.1.1.4'
N N 0.0311 0.0180 'International Tables Vol C Tables 4.2.6.8 and 6.1.1.4'
O O 0.0492 0.0322 'International Tables Vol C Tables 4.2.6.8 and 6.1.1.4'
S S 0.3331 0.5567 'International Tables Vol C Tables 4.2.6.8 and 6.1.1.4'

loop_
_geom_angle_atom_site_label_1
_geom_angle_atom_site_label_2
_geom_angle_atom_site_label_3
_geom_angle
N2 C1 C2 122.82(11)
N2 C1 S1 119.58(10)
C2 C1 S1 117.60(10)
C7 C2 C3 119.24(12)
C7 C2 C1 115.14(11)
C3 C2 C1 125.62(12)
C4 C3 C2 120.08(13)
C4 C3 H3 120.0
C2 C3 H3 120.0
C3 C4 C5 120.48(13)
C3 C4 H4 119.8
C5 C4 H4 119.8
C6 C5 C4 120.70(13)
C6 C5 H5 119.7
C4 C5 H5 119.7
C5 C6 C7 120.01(13)
C5 C6 H6 120.0
C7 C6 H6 120.0
N1 C7 C6 119.03(12)
N1 C7 C2 121.49(11)
C6 C7 C2 119.47(12)
N1 C8 N2 126.28(12)
N1 C8 C10 118.73(11)
N2 C8 C10 114.98(11)
S1 C9 H9A 109.5
S1 C9 H9B 109.5
H9A C9 H9B 109.5
S1 C9 H9C 109.5
H9A C9 H9C 109.5
H9B C9 H9C 109.5
C8 C10 C11 115.00(10)
C8 C10 H10A 108.5
C11 C10 H10A 108.5
C8 C10 H10B 108.5
C11 C10 H10B 108.5
H10A C10 H10B 107.5
O1 C11 C12 108.24(10)
O1 C11 C10 112.40(10)
C12 C11 C10 110.70(10)
O1 C11 H11 108.5
C12 C11 H11 108.5
C10 C11 H11 108.5
C17 C12 C13 118.57(12)
C17 C12 C11 120.28(11)
C13 C12 C11 121.12(11)
C14 C13 C12 120.31(12)
C14 C13 H13 119.8
C12 C13 H13 119.8
C15 C14 C13 120.65(13)
C15 C14 H14 119.7
C13 C14 H14 119.7
C14 C15 C16 119.52(13)
C14 C15 H15 120.2
C16 C15 H15 120.2
C15 C16 C17 119.99(13)
C15 C16 H16 120.0
C17 C16 H16 120.0
C16 C17 C12 120.92(12)
C16 C17 H17 119.5
C12 C17 H17 119.5
C8 N1 C7 117.30(11)
C1 N2 C8 116.95(11)
C11 O1 H1 109.5
C1 S1 C9 102.08(7)

loop_
_geom_bond_atom_site_label_1
_geom_bond_atom_site_label_2
_geom_bond_distance
C1 N2 1.3092(17)
C1 C2 1.4340(18)
C1 S1 1.7521(13)
C2 C7 1.4083(17)
C2 C3 1.4100(19)
C3 C4 1.365(2)
C3 H3 0.9300
C4 C5 1.400(2)
C4 H4 0.9300
C5 C6 1.365(2)
C5 H5 0.9300
C6 C7 1.4065(18)
C6 H6 0.9300
C7 N1 1.3713(17)
C8 N1 1.3067(16)
C8 N2 1.3678(16)
C8 C10 1.5032(18)
C9 S1 1.7902(17)
C9 H9A 0.9600
C9 H9B 0.9600
C9 H9C 0.9600
C10 C11 1.5252(16)
C10 H10A 0.9700
C10 H10B 0.9700
C11 O1 1.4173(14)
C11 C12 1.5082(17)
C11 H11 0.9800
C12 C17 1.3880(17)
C12 C13 1.3894(18)
C13 C14 1.3873(19)
C13 H13 0.9300
C14 C15 1.375(2)
C14 H14 0.9300
C15 C16 1.384(2)
C15 H15 0.9300
C16 C17 1.3843(19)
C16 H16 0.9300
C17 H17 0.9300
O1 H1 0.8200

loop_
_geom_hbond_atom_site_label_D
_geom_hbond_atom_site_label_H
_geom_hbond_atom_site_label_A
_geom_hbond_distance_DH
_geom_hbond_distance_HA
_geom_hbond_distance_DA
_geom_hbond_angle_DHA
O1 H1 N1 0.82 2.12 2.7531(15) 134
